data_4003564
loop_
_publ_author_name
'Liu, Kun'
'Lei, Yilong'
'Fu, Hongbing'

_publ_section_title
;
 A General Synthetic Strategy to a Library of Luminescent All-Organic
 Core--Shell Microstructures
;
_journal_name_full 'Chemistry of Materials'
_journal_paper_doi 10.1021/acs.chemmater.0c01184
_journal_year 2020
_chemical_formula_sum 'C19.2 H9.6 N3.2'
_chemical_formula_weight 285.10
_space_group_crystal_system monoclinic
_space_group_IT_number 14
_space_group_name_Hall '-P 2ybc'
_space_group_name_H-M_alt 'P 1 21/c 1'
_atom_sites_solution_hydrogens geom
_audit_creation_method SHELXL-2018/3
_cell_angle_alpha 90
_cell_angle_beta 91.47(3)
_cell_angle_gamma 90
_cell_formula_units_Z 5
_cell_length_a 7.2068(14)
_cell_length_b 7.9426(16)
_cell_length_c 30.646(6)
_cell_measurement_reflns_used 1945
_cell_measurement_temperature 113(2)
_cell_measurement_theta_max 27.8585
_cell_measurement_theta_min 1.3294
_cell_volume 1753.6(6)
_computing_cell_refinement crystalclear
_computing_data_collection crystalclear
_computing_data_reduction crystalclear
_computing_molecular_graphics 'Bruker SHELXTL'
_computing_publication_material 'Bruker SHELXTL'
_computing_structure_refinement 'SHELXL-97 (Sheldrick, 1997)'
_computing_structure_solution 'SHELXS-97 (Sheldrick, 1990)'
_diffrn_ambient_temperature 113(2)
_diffrn_measured_fraction_theta_full 0.997
_diffrn_measured_fraction_theta_max 0.992
_diffrn_measurement_device_type 'rigaku saturn'
_diffrn_measurement_method '\w scans'
_diffrn_radiation_type MoK\a
_diffrn_radiation_wavelength 0.71073
_diffrn_reflns_av_R_equivalents 0.0706
_diffrn_reflns_av_unetI/netI 0.0775
_diffrn_reflns_Laue_measured_fraction_full 0.997
_diffrn_reflns_Laue_measured_fraction_max 0.992
_diffrn_reflns_limit_h_max 9
_diffrn_reflns_limit_h_min -9
_diffrn_reflns_limit_k_max 10
_diffrn_reflns_limit_k_min -10
_diffrn_reflns_limit_l_max 40
_diffrn_reflns_limit_l_min -40
_diffrn_reflns_number 18640
_diffrn_reflns_point_group_measured_fraction_full 0.997
_diffrn_reflns_point_group_measured_fraction_max 0.992
_diffrn_reflns_theta_full 25.242
_diffrn_reflns_theta_max 27.866
_diffrn_reflns_theta_min 1.329
_diffrn_standards_decay_% 0
_diffrn_standards_interval_count 0
_diffrn_standards_interval_time 0
_diffrn_standards_number 0
_exptl_absorpt_coefficient_mu 0.083
_exptl_absorpt_correction_T_max 1
_exptl_absorpt_correction_T_min 0.7654
_exptl_absorpt_correction_type multi-scan
_exptl_absorpt_process_details crystalclear
_exptl_crystal_density_diffrn 1.350
_exptl_crystal_F_000 736
_exptl_crystal_size_max 0.200
_exptl_crystal_size_mid 0.180
_exptl_crystal_size_min 0.120
_refine_diff_density_max 0.216
_refine_diff_density_min -0.263
_refine_diff_density_rms 0.058
_refine_ls_extinction_method none
_refine_ls_goodness_of_fit_ref 1.060
_refine_ls_hydrogen_treatment constr
_refine_ls_matrix_type full
_refine_ls_number_parameters 253
_refine_ls_number_reflns 4154
_refine_ls_number_restraints 0
_refine_ls_restrained_S_all 1.060
_refine_ls_R_factor_all 0.1005
_refine_ls_R_factor_gt 0.0554
_refine_ls_shift/su_max 0.000
_refine_ls_shift/su_mean 0.000
_refine_ls_structure_factor_coef Fsqd
_refine_ls_weighting_details 'w=1/[\s^2^(Fo^2^)+(0.0438P)^2^] where P=(Fo^2^+2Fc^2^)/3'
_refine_ls_weighting_scheme calc
_refine_ls_wR_factor_gt 0.1115
_refine_ls_wR_factor_ref 0.1297
_reflns_Friedel_coverage 0.000
_reflns_number_gt 2423
_reflns_number_total 4154
_reflns_threshold_expression 'I > 2\s(I)'
_cod_data_source_file cm0c01184_si_011.cif
_cod_data_source_block shelxl
_cod_depositor_comments
;
The following automatic conversions were performed:

data item '_exptl_absorpt_correction_type' value 'MULTI-SCAN' was
changed to 'multi-scan' in accordance with the
/home/data/users/saulius/crontab/automatic-downloads/rss-feeds/ACS/lib/dictionaries/cif_core.dic
dictionary named 'cif_core.dic' version 2.4.2 last updated on
2011-04-26.

Automatic conversion script
Id: cif_fix_values 7556 2019-12-06 15:28:31Z antanas 
;
_cod_original_sg_symbol_H-M 'P 21/c'
_cod_original_formula_sum 'C19.20 H9.60 N3.20'
_cod_database_code 4003564
_shelx_shelxl_version_number 2018/3
_shelx_space_group_comment
;
The symmetry employed for this shelxl refinement is uniquely defined
by the following loop, which should always be used as a source of
symmetry information in preference to the above space-group names.
They are only intended as comments.
;
_shelx_estimated_absorpt_t_min 0.984
_shelx_estimated_absorpt_t_max 0.990

loop_
_space_group_symop_operation_xyz
'x, y, z'
'-x, y+1/2, -z+1/2'
'-x, -y, -z'
'x, -y-1/2, z-1/2'

loop_
_atom_site_label
_atom_site_type_symbol
_atom_site_fract_x
_atom_site_fract_y
_atom_site_fract_z
_atom_site_U_iso_or_equiv
_atom_site_adp_type
_atom_site_occupancy
_atom_site_site_symmetry_order
_atom_site_calc_flag
_atom_site_refinement_flags_posn
_atom_site_refinement_flags_adp
_atom_site_refinement_flags_occupancy
_atom_site_disorder_assembly
_atom_site_disorder_group
N1 N 0.3443(2) 0.8093(2) 0.32840(5) 0.0376(5) Uani 1 1 d . . . . .
N2 N 0.3374(2) 0.4121(2) 0.24904(5) 0.0418(5) Uani 1 1 d . . . . .
N3 N 0.6425(2) -0.0944(2) 0.41944(5) 0.0380(4) Uani 1 1 d . . . . .
N4 N 0.6465(2) 0.3122(2) 0.49955(5) 0.0359(4) Uani 1 1 d . . . . .
C1 C 1.0331(2) 0.8171(2) 0.15015(6) 0.0255(4) Uani 1 1 d . . . . .
C2 C 1.0669(3) 0.7234(3) 0.18861(6) 0.0324(5) Uani 1 1 d . . . . .
H2 H 1.043117 0.605757 0.188877 0.039 Uiso 1 1 calc R U . . .
C3 C 1.1351(3) 0.8028(3) 0.22613(6) 0.0375(5) Uani 1 1 d . . . . .
H3 H 1.159041 0.738532 0.251811 0.045 Uiso 1 1 calc R U . . .
C4 C 1.1687(3) 0.9749(3) 0.22653(7) 0.0378(5) Uani 1 1 d . . . . .
H4 H 1.212976 1.027324 0.252640 0.045 Uiso 1 1 calc R U . . .
C5 C 1.1389(3) 1.0700(3) 0.18975(7) 0.0347(5) Uani 1 1 d . . . . .
H5 H 1.163908 1.187459 0.190242 0.042 Uiso 1 1 calc R U . . .
C6 C 1.0699(2) 0.9917(2) 0.15061(6) 0.0275(5) Uani 1 1 d . . . . .
C7 C 1.0412(3) 1.0893(3) 0.11222(7) 0.0333(5) Uani 1 1 d . . . . .
H7 H 1.068804 1.206217 0.112733 0.040 Uiso 1 1 calc R U . . .
C8 C 0.9744(3) 1.0167(3) 0.07446(7) 0.0353(5) Uani 1 1 d . . . . .
H8 H 0.955139 1.084570 0.049214 0.042 Uiso 1 1 calc R U . . .
C9 C 0.9330(3) 0.8410(2) 0.07230(6) 0.0285(4) Uani 1 1 d . . . . .
C10 C 0.8599(3) 0.7667(3) 0.03329(6) 0.0350(5) Uani 1 1 d . . . . .
H10 H 0.839091 0.834508 0.008109 0.042 Uiso 1 1 calc R U . . .
C11 C 0.8195(3) 0.5990(3) 0.03166(6) 0.0382(5) Uani 1 1 d . . . . .
H11 H 0.772732 0.550391 0.005285 0.046 Uiso 1 1 calc R U . . .
C12 C 0.8469(3) 0.4986(3) 0.06879(7) 0.0376(5) Uani 1 1 d . . . . .
H12 H 0.817313 0.382056 0.067617 0.045 Uiso 1 1 calc R U . . .
C13 C 0.9165(3) 0.5679(3) 0.10706(6) 0.0320(5) Uani 1 1 d . . . . .
H13 H 0.934762 0.498041 0.131968 0.038 Uiso 1 1 calc R U . . .
C14 C 0.9609(2) 0.7388(2) 0.10991(6) 0.0251(4) Uani 1 1 d . . . . .
C15 C 0.3864(3) 0.6798(2) 0.34189(6) 0.0277(5) Uani 1 1 d . . . . .
C16 C 0.4397(2) 0.5157(2) 0.35831(6) 0.0235(4) Uani 1 1 d . . . . .
C17 C 0.4940(2) 0.4991(2) 0.40207(6) 0.0244(4) Uani 1 1 d . . . . .
H17 H 0.495665 0.594231 0.420879 0.029 Uiso 1 1 calc R U . . .
C18 C 0.5457(2) 0.3408(2) 0.41783(5) 0.0228(4) Uani 1 1 d . . . . .
C19 C 0.5444(2) 0.2001(2) 0.39007(6) 0.0234(4) Uani 1 1 d . . . . .
C20 C 0.4901(2) 0.2176(2) 0.34610(6) 0.0259(4) Uani 1 1 d . . . . .
H20 H 0.488876 0.122732 0.327200 0.031 Uiso 1 1 calc R U . . .
C21 C 0.4379(2) 0.3753(2) 0.33044(6) 0.0236(4) Uani 1 1 d . . . . .
C22 C 0.3821(3) 0.3950(2) 0.28505(6) 0.0291(5) Uani 1 1 d . . . . .
C23 C 0.5992(3) 0.0363(3) 0.40658(6) 0.0282(5) Uani 1 1 d . . . . .
C24 C 0.6021(3) 0.3231(2) 0.46331(6) 0.0265(4) Uani 1 1 d . . . . .

loop_
_atom_site_aniso_label
_atom_site_aniso_U_11
_atom_site_aniso_U_22
_atom_site_aniso_U_33
_atom_site_aniso_U_23
_atom_site_aniso_U_13
_atom_site_aniso_U_12
N1 0.0558(12) 0.0308(10) 0.0261(9) 0.0009(8) -0.0047(8) 0.0029(9)
N2 0.0491(12) 0.0479(12) 0.0280(10) -0.0046(8) -0.0052(8) 0.0023(9)
N3 0.0429(11) 0.0300(10) 0.0410(11) -0.0013(8) -0.0038(8) 0.0049(8)
N4 0.0414(11) 0.0373(11) 0.0287(9) 0.0013(8) -0.0042(8) 0.0000(8)
C1 0.0185(10) 0.0327(11) 0.0254(10) -0.0003(8) 0.0038(8) 0.0020(8)
C2 0.0293(11) 0.0418(13) 0.0261(11) 0.0032(9) 0.0026(9) 0.0020(10)
C3 0.0358(12) 0.0533(15) 0.0235(10) 0.0021(10) 0.0003(9) 0.0038(11)
C4 0.0301(12) 0.0543(15) 0.0289(11) -0.0117(10) 0.0027(9) 0.0031(10)
C5 0.0288(11) 0.0351(12) 0.0404(12) -0.0100(10) 0.0037(9) 0.0019(9)
C6 0.0205(10) 0.0340(12) 0.0283(11) 0.0004(9) 0.0023(8) 0.0042(9)
C7 0.0276(11) 0.0279(11) 0.0447(13) 0.0052(10) 0.0044(9) 0.0001(9)
C8 0.0306(12) 0.0416(13) 0.0339(12) 0.0149(10) 0.0038(9) 0.0032(10)
C9 0.0226(10) 0.0351(12) 0.0281(10) -0.0005(9) 0.0056(8) 0.0019(9)
C10 0.0301(12) 0.0531(15) 0.0221(10) 0.0002(10) 0.0028(8) 0.0057(10)
C11 0.0320(12) 0.0532(15) 0.0293(11) -0.0153(11) -0.0011(9) 0.0059(11)
C12 0.0334(12) 0.0369(13) 0.0422(13) -0.0116(10) -0.0036(10) 0.0053(10)
C13 0.0293(11) 0.0361(12) 0.0307(11) -0.0029(9) 0.0002(9) 0.0030(9)
C14 0.0181(10) 0.0345(12) 0.0229(10) -0.0020(8) 0.0016(8) 0.0027(8)
C15 0.0336(11) 0.0286(11) 0.0207(9) -0.0032(8) -0.0011(8) -0.0036(9)
C16 0.0256(10) 0.0236(10) 0.0216(9) 0.0019(8) 0.0033(8) -0.0025(8)
C17 0.0269(10) 0.0255(11) 0.0210(9) 0.0005(8) 0.0015(8) -0.0023(8)
C18 0.0210(10) 0.0276(11) 0.0199(9) 0.0000(8) 0.0009(7) -0.0025(8)
C19 0.0199(9) 0.0265(10) 0.0238(10) 0.0004(8) 0.0010(8) -0.0013(8)
C20 0.0257(10) 0.0278(11) 0.0241(10) -0.0043(8) 0.0008(8) -0.0024(8)
C21 0.0210(10) 0.0296(11) 0.0203(9) -0.0001(8) 0.0017(7) -0.0031(8)
C22 0.0324(11) 0.0287(11) 0.0260(11) -0.0033(8) -0.0021(9) 0.0001(9)
C23 0.0278(11) 0.0306(12) 0.0263(10) -0.0030(9) 0.0007(8) -0.0013(9)
C24 0.0277(11) 0.0272(11) 0.0245(10) 0.0016(8) 0.0005(8) 0.0001(8)

loop_
_atom_type_symbol
_atom_type_description
_atom_type_scat_dispersion_real
_atom_type_scat_dispersion_imag
_atom_type_scat_source
C C 0.0033 0.0016 'International Tables Vol C Tables 4.2.6.8 and 6.1.1.4'
H H 0.0000 0.0000 'International Tables Vol C Tables 4.2.6.8 and 6.1.1.4'
N N 0.0061 0.0033 'International Tables Vol C Tables 4.2.6.8 and 6.1.1.4'

loop_
_geom_angle_atom_site_label_1
_geom_angle_atom_site_label_2
_geom_angle_atom_site_label_3
_geom_angle
_geom_angle_site_symmetry_1
_geom_angle_site_symmetry_3
_geom_angle_publ_flag
C2 C1 C6 118.80(18) . . ?
C2 C1 C14 121.97(18) . . ?
C6 C1 C14 119.23(17) . . ?
C3 C2 C1 120.1(2) . . ?
C3 C2 H2 119.9 . . ?
C1 C2 H2 119.9 . . ?
C4 C3 C2 120.78(19) . . ?
C4 C3 H3 119.6 . . ?
C2 C3 H3 119.6 . . ?
C5 C4 C3 120.83(19) . . ?
C5 C4 H4 119.6 . . ?
C3 C4 H4 119.6 . . ?
C4 C5 C6 119.63(19) . . ?
C4 C5 H5 120.2 . . ?
C6 C5 H5 120.2 . . ?
C1 C6 C7 120.31(18) . . ?
C1 C6 C5 119.83(17) . . ?
C7 C6 C5 119.86(19) . . ?
C8 C7 C6 120.76(19) . . ?
C8 C7 H7 119.6 . . ?
C6 C7 H7 119.6 . . ?
C7 C8 C9 121.25(18) . . ?
C7 C8 H8 119.4 . . ?
C9 C8 H8 119.4 . . ?
C14 C9 C10 119.10(18) . . ?
C14 C9 C8 119.75(18) . . ?
C10 C9 C8 121.13(18) . . ?
C11 C10 C9 120.69(19) . . ?
C11 C10 H10 119.7 . . ?
C9 C10 H10 119.7 . . ?
C10 C11 C12 120.10(19) . . ?
C10 C11 H11 120.0 . . ?
C12 C11 H11 120.0 . . ?
C13 C12 C11 120.3(2) . . ?
C13 C12 H12 119.9 . . ?
C11 C12 H12 119.9 . . ?
C12 C13 C14 121.27(19) . . ?
C12 C13 H13 119.4 . . ?
C14 C13 H13 119.4 . . ?
C13 C14 C9 118.54(17) . . ?
C13 C14 C1 122.77(17) . . ?
C9 C14 C1 118.69(17) . . ?
N1 C15 C16 179.2(2) . . ?
C17 C16 C21 120.56(17) . . ?
C17 C16 C15 119.04(16) . . ?
C21 C16 C15 120.40(16) . . ?
C16 C17 C18 118.96(16) . . ?
C16 C17 H17 120.5 . . ?
C18 C17 H17 120.5 . . ?
C17 C18 C19 120.69(16) . . ?
C17 C18 C24 119.14(16) . . ?
C19 C18 C24 120.17(17) . . ?
C20 C19 C18 120.10(17) . . ?
C20 C19 C23 119.49(16) . . ?
C18 C19 C23 120.41(16) . . ?
C21 C20 C19 119.19(17) . . ?
C21 C20 H20 120.4 . . ?
C19 C20 H20 120.4 . . ?
C20 C21 C16 120.50(17) . . ?
C20 C21 C22 119.69(16) . . ?
C16 C21 C22 119.81(17) . . ?
N2 C22 C21 179.4(2) . . ?
N3 C23 C19 179.5(2) . . ?
N4 C24 C18 178.7(2) . . ?

loop_
_geom_bond_atom_site_label_1
_geom_bond_atom_site_label_2
_geom_bond_distance
_geom_bond_site_symmetry_2
_geom_bond_publ_flag
N1 C15 1.147(2) . ?
N2 C22 1.150(2) . ?
N3 C23 1.151(2) . ?
N4 C24 1.151(2) . ?
C1 C2 1.410(3) . ?
C1 C6 1.412(3) . ?
C1 C14 1.465(2) . ?
C2 C3 1.390(3) . ?
C2 H2 0.9500 . ?
C3 C4 1.388(3) . ?
C3 H3 0.9500 . ?
C4 C5 1.369(3) . ?
C4 H4 0.9500 . ?
C5 C6 1.429(3) . ?
C5 H5 0.9500 . ?
C6 C7 1.419(3) . ?
C7 C8 1.369(3) . ?
C7 H7 0.9500 . ?
C8 C9 1.428(3) . ?
C8 H8 0.9500 . ?
C9 C14 1.420(2) . ?
C9 C10 1.422(3) . ?
C10 C11 1.364(3) . ?
C10 H10 0.9500 . ?
C11 C12 1.400(3) . ?
C11 H11 0.9500 . ?
C12 C13 1.378(3) . ?
C12 H12 0.9500 . ?
C13 C14 1.397(3) . ?
C13 H13 0.9500 . ?
C15 C16 1.446(3) . ?
C16 C17 1.394(2) . ?
C16 C21 1.404(2) . ?
C17 C18 1.394(2) . ?
C17 H17 0.9500 . ?
C18 C19 1.404(2) . ?
C18 C24 1.449(2) . ?
C19 C20 1.401(2) . ?
C19 C23 1.448(3) . ?
C20 C21 1.390(3) . ?
C20 H20 0.9500 . ?
C21 C22 1.446(2) . ?

loop_
_geom_torsion_atom_site_label_1
_geom_torsion_atom_site_label_2
_geom_torsion_atom_site_label_3
_geom_torsion_atom_site_label_4
_geom_torsion
_geom_torsion_site_symmetry_1
_geom_torsion_site_symmetry_2
_geom_torsion_site_symmetry_3
_geom_torsion_site_symmetry_4
_geom_torsion_publ_flag
C6 C1 C2 C3 0.1(3) . . . . ?
C14 C1 C2 C3 -179.86(17) . . . . ?
C1 C2 C3 C4 0.8(3) . . . . ?
C2 C3 C4 C5 -1.3(3) . . . . ?
C3 C4 C5 C6 0.9(3) . . . . ?
C2 C1 C6 C7 178.61(17) . . . . ?
C14 C1 C6 C7 -1.4(3) . . . . ?
C2 C1 C6 C5 -0.5(3) . . . . ?
C14 C1 C6 C5 179.49(16) . . . . ?
C4 C5 C6 C1 0.0(3) . . . . ?
C4 C5 C6 C7 -179.08(17) . . . . ?
C1 C6 C7 C8 1.3(3) . . . . ?
C5 C6 C7 C8 -179.68(17) . . . . ?
C6 C7 C8 C9 -0.6(3) . . . . ?
C7 C8 C9 C14 0.2(3) . . . . ?
C7 C8 C9 C10 178.69(18) . . . . ?
C14 C9 C10 C11 -1.0(3) . . . . ?
C8 C9 C10 C11 -179.48(18) . . . . ?
C9 C10 C11 C12 1.0(3) . . . . ?
C10 C11 C12 C13 -0.7(3) . . . . ?
C11 C12 C13 C14 0.2(3) . . . . ?
C12 C13 C14 C9 -0.1(3) . . . . ?
C12 C13 C14 C1 179.25(17) . . . . ?
C10 C9 C14 C13 0.5(3) . . . . ?
C8 C9 C14 C13 179.02(17) . . . . ?
C10 C9 C14 C1 -178.92(16) . . . . ?
C8 C9 C14 C1 -0.4(3) . . . . ?
C2 C1 C14 C13 1.6(3) . . . . ?
C6 C1 C14 C13 -178.36(17) . . . . ?
C2 C1 C14 C9 -179.05(16) . . . . ?
C6 C1 C14 C9 1.0(2) . . . . ?
C21 C16 C17 C18 -0.3(3) . . . . ?
C15 C16 C17 C18 -179.88(16) . . . . ?
C16 C17 C18 C19 0.4(3) . . . . ?
C16 C17 C18 C24 -179.98(16) . . . . ?
C17 C18 C19 C20 -0.3(3) . . . . ?
C24 C18 C19 C20 -179.91(16) . . . . ?
C17 C18 C19 C23 179.67(17) . . . . ?
C24 C18 C19 C23 0.0(3) . . . . ?
C18 C19 C20 C21 0.0(3) . . . . ?
C23 C19 C20 C21 -179.90(17) . . . . ?
C19 C20 C21 C16 0.1(3) . . . . ?
C19 C20 C21 C22 179.77(16) . . . . ?
C17 C16 C21 C20 0.0(3) . . . . ?
C15 C16 C21 C20 179.65(18) . . . . ?
C17 C16 C21 C22 -179.66(16) . . . . ?
C15 C16 C21 C22 0.0(3) . . . . ?
